data_7159073
loop_
_publ_author_name
'Prasad, Madavi S.'
'Sivaprakash, Murugesan'
'Bharani, Sankar'
'Chowhan, L. Raju'

_publ_section_title
;
 Trienamine catalysed unprecedented remote olefin <i>E</i>/<i>Z</i>
 isomerisation/[4 + 2]-cycloaddition reaction to access spirooxindole
 hexahydroindoles.
;
_journal_issue 5
_journal_name_full 'Organic &amp; biomolecular chemistry'
_journal_page_first 945
_journal_page_last 949
_journal_paper_doi 10.1039/d2ob02228a
_journal_volume 21
_journal_year 2023
_chemical_absolute_configuration ad
_chemical_formula_moiety 'C36 H35 Cl N2 O7 S'
_chemical_formula_sum 'C36 H35 Cl N2 O7 S'
_chemical_formula_weight 675.17
_space_group_crystal_system monoclinic
_space_group_IT_number 4
_space_group_name_Hall 'P 2yb'
_space_group_name_H-M_alt 'P 1 21 1'
_atom_sites_solution_hydrogens geom
_audit_creation_method SHELXL-2018/3
_audit_update_record
;
2022-11-29 deposited with the CCDC.	2022-12-26 downloaded from the CCDC.
;
_cell_angle_alpha 90
_cell_angle_beta 107.170(3)
_cell_angle_gamma 90
_cell_formula_units_Z 2
_cell_length_a 14.5446(12)
_cell_length_b 7.9372(6)
_cell_length_c 15.4692(13)
_cell_measurement_reflns_used 5557
_cell_measurement_temperature 296(2)
_cell_measurement_theta_max 26.96
_cell_measurement_theta_min 2.91
_cell_volume 1706.2(2)
_computing_cell_refinement 'APEX3/SAINT (Bruker, 2016)'
_computing_data_collection 'APEX3 (Bruker, 2016)'
_computing_data_reduction 'SAINT/XPREP (Bruker, 2016)'
_computing_molecular_graphics 'ORTEP3 (Farrugia, 1997) and Mercury (Bruno et al., 2002)'
_computing_publication_material 'SHELXL-2018/3 (Sheldrick, 2018)'
_computing_structure_refinement 'SHELXL-2018/3 (Sheldrick, 2018)'
_computing_structure_solution 'SHELXT-2018/2 (Sheldrick, 2018)'
_diffrn_ambient_temperature 296(2)
_diffrn_measured_fraction_theta_full 0.996
_diffrn_measured_fraction_theta_max 0.996
_diffrn_measurement_device_type 'Bruker D8 VENTURE diffractometer with PHOTON II detector'
_diffrn_measurement_method '\w and \f scan'
_diffrn_radiation_monochromator graphite
_diffrn_radiation_source 'fine-focus sealed tube'
_diffrn_radiation_type MoK\a
_diffrn_radiation_wavelength 0.71073
_diffrn_reflns_av_R_equivalents 0.1250
_diffrn_reflns_av_unetI/netI 0.0910
_diffrn_reflns_Laue_measured_fraction_full 0.996
_diffrn_reflns_Laue_measured_fraction_max 0.996
_diffrn_reflns_limit_h_max 17
_diffrn_reflns_limit_h_min -17
_diffrn_reflns_limit_k_max 9
_diffrn_reflns_limit_k_min -9
_diffrn_reflns_limit_l_max 18
_diffrn_reflns_limit_l_min -18
_diffrn_reflns_number 30192
_diffrn_reflns_point_group_measured_fraction_full 0.997
_diffrn_reflns_point_group_measured_fraction_max 0.996
_diffrn_reflns_theta_full 25.242
_diffrn_reflns_theta_max 25.499
_diffrn_reflns_theta_min 3.380
_exptl_absorpt_coefficient_mu 0.224
_exptl_absorpt_correction_T_max 0.9705
_exptl_absorpt_correction_T_min 0.4388
_exptl_absorpt_correction_type multi-scan
_exptl_absorpt_process_details 'SADABS (Bruker, 2016)'
_exptl_crystal_colour colourless
_exptl_crystal_density_diffrn 1.314
_exptl_crystal_description ROD
_exptl_crystal_F_000 708
_exptl_crystal_size_max 0.401
_exptl_crystal_size_mid 0.069
_exptl_crystal_size_min 0.042
_refine_diff_density_max 0.162
_refine_diff_density_min -0.257
_refine_diff_density_rms 0.041
_refine_ls_abs_structure_details
;
 Flack x determined using 1473 quotients [(I+)-(I-)]/[(I+)+(I-)]
 (Parsons, Flack and Wagner, Acta Cryst. B69 (2013) 249-259).
;
_refine_ls_abs_structure_Flack 0.06(6)
_refine_ls_extinction_method none
_refine_ls_goodness_of_fit_ref 1.033
_refine_ls_hydrogen_treatment constr
_refine_ls_matrix_type full
_refine_ls_number_parameters 427
_refine_ls_number_reflns 6329
_refine_ls_number_restraints 1
_refine_ls_restrained_S_all 1.033
_refine_ls_R_factor_all 0.0898
_refine_ls_R_factor_gt 0.0542
_refine_ls_shift/su_max 0.001
_refine_ls_shift/su_mean 0.000
_refine_ls_structure_factor_coef Fsqd
_refine_ls_weighting_details 'w=1/[\s^2^(Fo^2^)+(0.0432P)^2^+0.0508P] where P=(Fo^2^+2Fc^2^)/3'
_refine_ls_weighting_scheme calc
_refine_ls_wR_factor_gt 0.1133
_refine_ls_wR_factor_ref 0.1314
_reflns_Friedel_coverage 0.855
_reflns_Friedel_fraction_full 0.997
_reflns_Friedel_fraction_max 0.997
_reflns_number_gt 4385
_reflns_number_total 6329
_reflns_threshold_expression 'I > 2\s(I)'
_cod_data_source_file d2ob02228a4.cif
_cod_data_source_block shelx
_cod_depositor_comments 'Adding full bibliography for 7159073.cif.'
_cod_original_sg_symbol_H-M 'P 21'
_cod_database_code 7159073
_shelx_shelxl_version_number 2018/3
_shelx_space_group_comment
;
The symmetry employed for this shelxl refinement is uniquely defined
by the following loop, which should always be used as a source of
symmetry information in preference to the above space-group names.
They are only intended as comments.
;
_shelx_estimated_absorpt_t_min 0.915
_shelx_estimated_absorpt_t_max 0.991

loop_
_space_group_symop_operation_xyz
'x, y, z'
'-x, y+1/2, -z'

loop_
_atom_site_label
_atom_site_type_symbol
_atom_site_fract_x
_atom_site_fract_y
_atom_site_fract_z
_atom_site_U_iso_or_equiv
_atom_site_adp_type
_atom_site_occupancy
_atom_site_site_symmetry_order
_atom_site_calc_flag
_atom_site_refinement_flags_posn
_atom_site_refinement_flags_adp
_atom_site_refinement_flags_occupancy
_atom_site_disorder_assembly
_atom_site_disorder_group
C1 C 0.2411(5) 0.3986(12) 0.8999(8) 0.115(3) Uani 1 1 d . . . . .
H1A H 0.226467 0.496686 0.929671 0.173 Uiso 1 1 calc R U . . .
H1B H 0.231537 0.299379 0.931625 0.173 Uiso 1 1 calc R U . . .
H1C H 0.199457 0.394825 0.838808 0.173 Uiso 1 1 calc R U . . .
C2 C 0.3453(5) 0.4065(9) 0.8990(6) 0.077(2) Uani 1 1 d . . . . .
C3 C 0.4169(6) 0.3356(11) 0.9690(7) 0.104(3) Uani 1 1 d . . . . .
H3 H 0.401137 0.284672 1.016831 0.124 Uiso 1 1 calc R U . . .
C4 C 0.5117(5) 0.3395(11) 0.9686(6) 0.095(3) Uani 1 1 d . . . . .
H4 H 0.559079 0.289222 1.015537 0.114 Uiso 1 1 calc R U . . .
C5 C 0.5361(4) 0.4164(8) 0.9003(4) 0.0582(15) Uani 1 1 d . . . . .
C6 C 0.4659(4) 0.4905(9) 0.8308(5) 0.0723(19) Uani 1 1 d . . . . .
H6 H 0.482004 0.543977 0.783778 0.087 Uiso 1 1 calc R U . . .
C7 C 0.3716(5) 0.4844(10) 0.8318(5) 0.078(2) Uani 1 1 d . . . . .
H7 H 0.324427 0.535152 0.784895 0.094 Uiso 1 1 calc R U . . .
C8 C 0.6950(5) 0.1409(8) 0.8352(5) 0.0755(19) Uani 1 1 d . . . . .
H8A H 0.655115 0.067379 0.789170 0.091 Uiso 1 1 calc R U . . .
H8B H 0.689657 0.106946 0.893799 0.091 Uiso 1 1 calc R U . . .
C9 C 0.7992(4) 0.1348(8) 0.8343(5) 0.0642(16) Uani 1 1 d . . . . .
H9A H 0.843360 0.147723 0.894642 0.077 Uiso 1 1 calc R U . . .
H9B H 0.813336 0.030451 0.808131 0.077 Uiso 1 1 calc R U . . .
C10 C 0.8038(3) 0.2840(6) 0.7752(3) 0.0430(12) Uani 1 1 d . . . . .
C11 C 0.7300(3) 0.3861(6) 0.7670(3) 0.0419(12) Uani 1 1 d . . . . .
C12 C 0.7071(3) 0.5409(6) 0.7098(3) 0.0405(11) Uani 1 1 d . . . . .
H12 H 0.721801 0.639444 0.749718 0.049 Uiso 1 1 calc R U . . .
C13 C 0.7715(3) 0.5465(6) 0.6475(3) 0.0379(11) Uani 1 1 d . . . . .
H13 H 0.746288 0.464946 0.598648 0.045 Uiso 1 1 calc R U . . .
C15 C 0.8840(3) 0.3139(6) 0.7338(3) 0.0417(11) Uani 1 1 d . . . . .
H15 H 0.944234 0.305630 0.783125 0.050 Uiso 1 1 calc R U . . .
C16 C 0.8878(4) 0.1772(7) 0.6654(5) 0.0613(16) Uani 1 1 d . . . . .
H16A H 0.866636 0.071679 0.684810 0.074 Uiso 1 1 calc R U . . .
H16B H 0.842637 0.206200 0.607378 0.074 Uiso 1 1 calc R U . . .
C17 C 0.9852(6) 0.1511(8) 0.6527(5) 0.0726(19) Uani 1 1 d . . . . .
H17 H 0.989572 0.081546 0.605711 0.087 Uiso 1 1 calc R U . . .
C18 C 0.8783(3) 0.4985(6) 0.6970(3) 0.0397(12) Uani 1 1 d . . . . .
C19 C 0.9368(3) 0.5199(6) 0.6298(4) 0.0447(12) Uani 1 1 d . . . . .
C20 C 1.0104(3) 0.6860(6) 0.7508(3) 0.0393(11) Uani 1 1 d . . . . .
C21 C 0.9302(3) 0.6196(6) 0.7710(3) 0.0360(11) Uani 1 1 d . . . . .
C22 C 0.9121(3) 0.6592(6) 0.8515(4) 0.0412(11) Uani 1 1 d . . . . .
H22 H 0.859573 0.614527 0.866318 0.049 Uiso 1 1 calc R U . . .
C23 C 0.9757(4) 0.7685(6) 0.9088(3) 0.0453(13) Uani 1 1 d . . . . .
C24 C 1.0546(4) 0.8346(7) 0.8900(4) 0.0488(13) Uani 1 1 d . . . . .
H24 H 1.094996 0.907805 0.930966 0.059 Uiso 1 1 calc R U . . .
C25 C 1.0753(3) 0.7932(6) 0.8097(4) 0.0460(13) Uani 1 1 d . . . . .
C26 C 1.1661(4) 0.8643(8) 0.7956(4) 0.0643(17) Uani 1 1 d . . . . .
H26A H 1.207294 0.773643 0.789275 0.097 Uiso 1 1 calc R U . . .
H26B H 1.198806 0.932326 0.846776 0.097 Uiso 1 1 calc R U . . .
H26C H 1.149907 0.932243 0.741877 0.097 Uiso 1 1 calc R U . . .
C27 C 1.0796(5) 0.6602(10) 0.6147(5) 0.078(2) Uani 1 1 d . . . . .
H27A H 1.069466 0.583113 0.564968 0.117 Uiso 1 1 calc R U . . .
H27B H 1.144299 0.649115 0.653593 0.117 Uiso 1 1 calc R U . . .
H27C H 1.069252 0.773410 0.592045 0.117 Uiso 1 1 calc R U . . .
C28 C 0.7667(3) 0.7184(7) 0.6057(4) 0.0481(13) Uani 1 1 d . . . . .
C29 C 0.7812(4) 0.7421(8) 0.5120(5) 0.0594(16) Uani 1 1 d . . . . .
C30 C 0.7287(7) 0.6728(14) 0.3582(5) 0.112(3) Uani 1 1 d . . . . .
H30A H 0.720158 0.791839 0.343869 0.135 Uiso 1 1 calc R U . . .
H30B H 0.790121 0.637412 0.351751 0.135 Uiso 1 1 calc R U . . .
C31 C 0.6503(8) 0.5751(14) 0.2974(6) 0.133(4) Uani 1 1 d . . . . .
H31A H 0.650203 0.592371 0.235971 0.200 Uiso 1 1 calc R U . . .
H31B H 0.659573 0.457625 0.312188 0.200 Uiso 1 1 calc R U . . .
H31C H 0.589920 0.611369 0.304341 0.200 Uiso 1 1 calc R U . . .
C32 C 0.6009(3) 0.5486(7) 0.6550(4) 0.0450(12) Uani 1 1 d . . . . .
C33 C 0.5555(4) 0.4095(8) 0.6061(4) 0.0649(17) Uani 1 1 d . . . . .
H33 H 0.590170 0.310794 0.606764 0.078 Uiso 1 1 calc R U . . .
C34 C 0.4598(5) 0.4164(12) 0.5567(5) 0.087(2) Uani 1 1 d . . . . .
H34 H 0.430550 0.321017 0.525528 0.104 Uiso 1 1 calc R U . . .
C35 C 0.4083(5) 0.5561(12) 0.5524(5) 0.087(2) Uani 1 1 d . . . . .
H35 H 0.343954 0.558711 0.518091 0.104 Uiso 1 1 calc R U . . .
C36 C 0.4506(5) 0.6955(10) 0.5988(5) 0.081(2) Uani 1 1 d . . . . .
H36 H 0.415007 0.793828 0.595816 0.098 Uiso 1 1 calc R U . . .
C37 C 0.5472(4) 0.6918(8) 0.6507(4) 0.0639(16) Uani 1 1 d . . . . .
H37 H 0.575191 0.787230 0.682622 0.077 Uiso 1 1 calc R U . . .
N1 N 0.6657(3) 0.3218(6) 0.8159(3) 0.0550(11) Uani 1 1 d . . . . .
N2 N 1.0127(3) 0.6225(5) 0.6653(3) 0.0453(10) Uani 1 1 d . . . . .
O1 O 0.6737(3) 0.6070(7) 0.8825(3) 0.0844(15) Uani 1 1 d . . . . .
O2 O 0.7142(3) 0.3633(9) 0.9868(3) 0.112(2) Uani 1 1 d . . . . .
O3 O 0.7530(3) 0.8455(5) 0.6433(3) 0.0634(11) Uani 1 1 d . . . . .
O4 O 0.8346(4) 0.8485(7) 0.4994(4) 0.1001(17) Uani 1 1 d . . . . .
O5 O 0.7257(3) 0.6419(6) 0.4518(3) 0.0705(12) Uani 1 1 d . . . . .
O6 O 1.0575(3) 0.2143(7) 0.6993(4) 0.0835(14) Uani 1 1 d . . . . .
O7 O 0.9164(3) 0.4550(5) 0.5539(3) 0.0573(10) Uani 1 1 d . . . . .
S1 S 0.65709(10) 0.4366(2) 0.90299(11) 0.0677(5) Uani 1 1 d . . . . .
Cl1 Cl 0.95459(11) 0.8225(2) 1.01146(10) 0.0677(5) Uani 1 1 d . . . . .

loop_
_atom_site_aniso_label
_atom_site_aniso_U_11
_atom_site_aniso_U_22
_atom_site_aniso_U_33
_atom_site_aniso_U_23
_atom_site_aniso_U_13
_atom_site_aniso_U_12
C1 0.066(5) 0.121(7) 0.178(10) -0.007(6) 0.066(6) -0.007(4)
C2 0.055(4) 0.077(4) 0.108(6) -0.001(4) 0.038(4) -0.001(3)
C3 0.082(5) 0.117(6) 0.136(8) 0.051(6) 0.069(5) 0.010(5)
C4 0.064(4) 0.133(7) 0.097(6) 0.057(6) 0.039(4) 0.021(4)
C5 0.049(3) 0.083(4) 0.046(3) 0.009(3) 0.020(3) -0.003(3)
C6 0.053(4) 0.113(5) 0.057(4) 0.012(4) 0.026(3) 0.003(4)
C7 0.059(4) 0.100(5) 0.072(5) 0.002(4) 0.015(3) 0.008(4)
C8 0.082(5) 0.070(4) 0.081(5) 0.021(4) 0.033(4) -0.010(3)
C9 0.072(4) 0.052(3) 0.068(4) 0.015(3) 0.020(3) 0.004(3)
C10 0.044(3) 0.043(3) 0.042(3) -0.003(2) 0.011(2) -0.005(2)
C11 0.039(3) 0.050(3) 0.036(3) -0.007(2) 0.010(2) -0.006(2)
C12 0.036(3) 0.044(3) 0.040(3) -0.007(2) 0.008(2) -0.004(2)
C13 0.032(2) 0.042(3) 0.036(3) -0.007(2) 0.006(2) -0.005(2)
C15 0.037(3) 0.042(3) 0.043(3) -0.003(2) 0.007(2) 0.001(2)
C16 0.066(4) 0.049(3) 0.071(4) -0.012(3) 0.021(3) 0.001(3)
C17 0.085(5) 0.063(4) 0.079(5) -0.002(4) 0.039(4) 0.024(4)
C18 0.034(2) 0.047(3) 0.037(3) -0.005(2) 0.009(2) 0.004(2)
C19 0.038(3) 0.051(3) 0.045(3) -0.002(3) 0.011(2) 0.006(2)
C20 0.032(2) 0.042(3) 0.041(3) 0.004(2) 0.006(2) 0.003(2)
C21 0.029(2) 0.036(2) 0.038(3) -0.002(2) 0.003(2) 0.0025(19)
C22 0.035(2) 0.045(3) 0.042(3) -0.004(2) 0.009(2) 0.001(2)
C23 0.044(3) 0.051(3) 0.037(3) -0.004(2) 0.005(2) 0.006(2)
C24 0.040(3) 0.051(3) 0.051(3) -0.002(3) 0.005(2) -0.004(2)
C25 0.034(3) 0.045(3) 0.054(3) 0.007(3) 0.005(2) -0.002(2)
C26 0.044(3) 0.080(4) 0.065(4) 0.004(3) 0.010(3) -0.015(3)
C27 0.071(4) 0.102(5) 0.075(5) -0.014(4) 0.043(4) -0.018(4)
C28 0.036(3) 0.056(3) 0.051(3) 0.005(3) 0.010(2) -0.006(2)
C29 0.050(3) 0.063(4) 0.067(4) 0.012(3) 0.020(3) 0.007(3)
C30 0.136(8) 0.157(8) 0.058(5) 0.018(6) 0.051(5) 0.017(7)
C31 0.167(10) 0.174(10) 0.055(5) -0.015(6) 0.026(6) -0.014(8)
C32 0.040(3) 0.056(3) 0.041(3) 0.000(2) 0.015(2) 0.003(2)
C33 0.048(3) 0.078(4) 0.067(4) -0.025(3) 0.014(3) -0.012(3)
C34 0.046(4) 0.122(6) 0.083(5) -0.023(5) 0.006(3) -0.021(4)
C35 0.043(4) 0.131(7) 0.079(5) 0.009(5) 0.006(3) -0.008(5)
C36 0.052(4) 0.099(5) 0.094(6) 0.026(5) 0.021(4) 0.025(4)
C37 0.050(3) 0.072(4) 0.066(4) 0.004(3) 0.012(3) 0.008(3)
N1 0.052(3) 0.066(3) 0.053(3) 0.001(3) 0.025(2) -0.009(2)
N2 0.038(2) 0.054(2) 0.047(3) 0.003(2) 0.018(2) 0.002(2)
O1 0.079(3) 0.107(4) 0.084(4) -0.047(3) 0.052(3) -0.040(3)
O2 0.054(3) 0.232(7) 0.045(3) 0.013(4) 0.005(2) 0.012(3)
O3 0.074(3) 0.045(2) 0.070(3) -0.003(2) 0.019(2) -0.0087(19)
O4 0.111(4) 0.099(4) 0.108(4) 0.022(3) 0.059(3) -0.020(3)
O5 0.063(3) 0.101(3) 0.049(3) 0.010(2) 0.017(2) 0.004(2)
O6 0.059(3) 0.103(4) 0.092(4) 0.002(3) 0.028(3) 0.017(3)
O7 0.056(2) 0.076(3) 0.043(2) -0.012(2) 0.0190(18) 0.003(2)
S1 0.0462(8) 0.1124(14) 0.0459(9) -0.0110(9) 0.0156(7) -0.0147(9)
Cl1 0.0630(9) 0.0887(11) 0.0482(9) -0.0245(8) 0.0114(7) -0.0027(8)

loop_
_atom_type_symbol
_atom_type_description
_atom_type_scat_dispersion_real
_atom_type_scat_dispersion_imag
_atom_type_scat_source
C C 0.0033 0.0016 'International Tables Vol C Tables 4.2.6.8 and 6.1.1.4'
H H 0.0000 0.0000 'International Tables Vol C Tables 4.2.6.8 and 6.1.1.4'
N N 0.0061 0.0033 'International Tables Vol C Tables 4.2.6.8 and 6.1.1.4'
O O 0.0106 0.0060 'International Tables Vol C Tables 4.2.6.8 and 6.1.1.4'
S S 0.1246 0.1234 'International Tables Vol C Tables 4.2.6.8 and 6.1.1.4'
Cl Cl 0.1484 0.1585 'International Tables Vol C Tables 4.2.6.8 and 6.1.1.4'

loop_
_geom_angle_atom_site_label_1
_geom_angle_atom_site_label_2
_geom_angle_atom_site_label_3
_geom_angle
_geom_angle_site_symmetry_1
_geom_angle_site_symmetry_3
_geom_angle_publ_flag
C2 C1 H1A 109.5 . . ?
C2 C1 H1B 109.5 . . ?
H1A C1 H1B 109.5 . . ?
C2 C1 H1C 109.5 . . ?
H1A C1 H1C 109.5 . . ?
H1B C1 H1C 109.5 . . ?
C7 C2 C3 117.9(6) . . ?
C7 C2 C1 122.2(8) . . ?
C3 C2 C1 120.0(7) . . ?
C4 C3 C2 120.7(7) . . ?
C4 C3 H3 119.6 . . ?
C2 C3 H3 119.6 . . ?
C5 C4 C3 120.3(7) . . ?
C5 C4 H4 119.9 . . ?
C3 C4 H4 119.9 . . ?
C4 C5 C6 119.8(6) . . ?
C4 C5 S1 120.9(5) . . ?
C6 C5 S1 119.1(5) . . ?
C5 C6 C7 119.2(6) . . ?
C5 C6 H6 120.4 . . ?
C7 C6 H6 120.4 . . ?
C2 C7 C6 122.1(7) . . ?
C2 C7 H7 119.0 . . ?
C6 C7 H7 119.0 . . ?
N1 C8 C9 104.7(5) . . ?
N1 C8 H8A 110.8 . . ?
C9 C8 H8A 110.8 . . ?
N1 C8 H8B 110.8 . . ?
C9 C8 H8B 110.8 . . ?
H8A C8 H8B 108.9 . . ?
C10 C9 C8 101.7(5) . . ?
C10 C9 H9A 111.4 . . ?
C8 C9 H9A 111.4 . . ?
C10 C9 H9B 111.4 . . ?
C8 C9 H9B 111.4 . . ?
H9A C9 H9B 109.3 . . ?
C11 C10 C15 124.8(5) . . ?
C11 C10 C9 111.1(5) . . ?
C15 C10 C9 124.0(4) . . ?
C10 C11 N1 111.2(5) . . ?
C10 C11 C12 126.5(5) . . ?
N1 C11 C12 122.0(4) . . ?
C11 C12 C32 111.9(4) . . ?
C11 C12 C13 109.0(4) . . ?
C32 C12 C13 110.9(4) . . ?
C11 C12 H12 108.3 . . ?
C32 C12 H12 108.3 . . ?
C13 C12 H12 108.3 . . ?
C28 C13 C12 109.8(4) . . ?
C28 C13 C18 110.2(4) . . ?
C12 C13 C18 112.9(4) . . ?
C28 C13 H13 107.9 . . ?
C12 C13 H13 107.9 . . ?
C18 C13 H13 107.9 . . ?
C10 C15 C16 111.9(4) . . ?
C10 C15 C18 109.8(4) . . ?
C16 C15 C18 115.0(4) . . ?
C10 C15 H15 106.5 . . ?
C16 C15 H15 106.5 . . ?
C18 C15 H15 106.5 . . ?
C17 C16 C15 114.6(5) . . ?
C17 C16 H16A 108.6 . . ?
C15 C16 H16A 108.6 . . ?
C17 C16 H16B 108.6 . . ?
C15 C16 H16B 108.6 . . ?
H16A C16 H16B 107.6 . . ?
O6 C17 C16 124.0(6) . . ?
O6 C17 H17 118.0 . . ?
C16 C17 H17 118.0 . . ?
C21 C18 C19 101.0(4) . . ?
C21 C18 C13 114.7(4) . . ?
C19 C18 C13 108.1(4) . . ?
C21 C18 C15 111.0(4) . . ?
C19 C18 C15 111.7(4) . . ?
C13 C18 C15 110.1(4) . . ?
O7 C19 N2 125.2(5) . . ?
O7 C19 C18 124.9(5) . . ?
N2 C19 C18 109.9(4) . . ?
C25 C20 C21 122.2(5) . . ?
C25 C20 N2 128.8(5) . . ?
C21 C20 N2 108.9(4) . . ?
C22 C21 C20 120.6(4) . . ?
C22 C21 C18 129.8(4) . . ?
C20 C21 C18 109.4(4) . . ?
C21 C22 C23 116.8(5) . . ?
C21 C22 H22 121.6 . . ?
C23 C22 H22 121.6 . . ?
C24 C23 C22 123.3(5) . . ?
C24 C23 Cl1 118.7(4) . . ?
C22 C23 Cl1 118.0(4) . . ?
C23 C24 C25 120.8(5) . . ?
C23 C24 H24 119.6 . . ?
C25 C24 H24 119.6 . . ?
C20 C25 C24 116.3(5) . . ?
C20 C25 C26 126.0(5) . . ?
C24 C25 C26 117.7(5) . . ?
C25 C26 H26A 109.5 . . ?
C25 C26 H26B 109.5 . . ?
H26A C26 H26B 109.5 . . ?
C25 C26 H26C 109.5 . . ?
H26A C26 H26C 109.5 . . ?
H26B C26 H26C 109.5 . . ?
N2 C27 H27A 109.5 . . ?
N2 C27 H27B 109.5 . . ?
H27A C27 H27B 109.5 . . ?
N2 C27 H27C 109.5 . . ?
H27A C27 H27C 109.5 . . ?
H27B C27 H27C 109.5 . . ?
O3 C28 C13 122.9(5) . . ?
O3 C28 C29 116.1(5) . . ?
C13 C28 C29 121.0(5) . . ?
O4 C29 O5 127.3(7) . . ?
O4 C29 C28 120.9(6) . . ?
O5 C29 C28 111.8(5) . . ?
C31 C30 O5 107.3(7) . . ?
C31 C30 H30A 110.2 . . ?
O5 C30 H30A 110.2 . . ?
C31 C30 H30B 110.2 . . ?
O5 C30 H30B 110.2 . . ?
H30A C30 H30B 108.5 . . ?
C30 C31 H31A 109.5 . . ?
C30 C31 H31B 109.5 . . ?
H31A C31 H31B 109.5 . . ?
C30 C31 H31C 109.5 . . ?
H31A C31 H31C 109.5 . . ?
H31B C31 H31C 109.5 . . ?
C37 C32 C33 117.4(5) . . ?
C37 C32 C12 121.9(5) . . ?
C33 C32 C12 120.6(5) . . ?
C34 C33 C32 120.7(6) . . ?
C34 C33 H33 119.7 . . ?
C32 C33 H33 119.7 . . ?
C35 C34 C33 121.5(7) . . ?
C35 C34 H34 119.2 . . ?
C33 C34 H34 119.2 . . ?
C34 C35 C36 119.4(6) . . ?
C34 C35 H35 120.3 . . ?
C36 C35 H35 120.3 . . ?
C35 C36 C37 120.4(7) . . ?
C35 C36 H36 119.8 . . ?
C37 C36 H36 119.8 . . ?
C32 C37 C36 120.5(6) . . ?
C32 C37 H37 119.7 . . ?
C36 C37 H37 119.7 . . ?
C11 N1 C8 104.5(4) . . ?
C11 N1 S1 116.2(4) . . ?
C8 N1 S1 116.6(4) . . ?
C19 N2 C20 110.5(4) . . ?
C19 N2 C27 120.2(5) . . ?
C20 N2 C27 129.2(5) . . ?
C29 O5 C30 114.0(6) . . ?
O1 S1 O2 119.5(4) . . ?
O1 S1 N1 106.3(3) . . ?
O2 S1 N1 110.3(3) . . ?
O1 S1 C5 108.4(3) . . ?
O2 S1 C5 107.0(3) . . ?
N1 S1 C5 104.2(3) . . ?

loop_
_geom_bond_atom_site_label_1
_geom_bond_atom_site_label_2
_geom_bond_distance
_geom_bond_site_symmetry_2
_geom_bond_publ_flag
C1 C2 1.521(9) . ?
C1 H1A 0.9600 . ?
C1 H1B 0.9600 . ?
C1 H1C 0.9600 . ?
C2 C7 1.358(10) . ?
C2 C3 1.382(11) . ?
C3 C4 1.381(10) . ?
C3 H3 0.9300 . ?
C4 C5 1.355(9) . ?
C4 H4 0.9300 . ?
C5 C6 1.377(8) . ?
C5 S1 1.755(5) . ?
C6 C7 1.377(8) . ?
C6 H6 0.9300 . ?
C7 H7 0.9300 . ?
C8 N1 1.503(8) . ?
C8 C9 1.521(8) . ?
C8 H8A 0.9700 . ?
C8 H8B 0.9700 . ?
C9 C10 1.508(8) . ?
C9 H9A 0.9700 . ?
C9 H9B 0.9700 . ?
C10 C11 1.321(7) . ?
C10 C15 1.506(7) . ?
C11 N1 1.458(6) . ?
C11 C12 1.493(7) . ?
C12 C32 1.528(7) . ?
C12 C13 1.529(7) . ?
C12 H12 0.9800 . ?
C13 C28 1.504(7) . ?
C13 C18 1.564(6) . ?
C13 H13 0.9800 . ?
C15 C16 1.528(7) . ?
C15 C18 1.565(7) . ?
C15 H15 0.9800 . ?
C16 C17 1.501(9) . ?
C16 H16A 0.9700 . ?
C16 H16B 0.9700 . ?
C17 O6 1.196(8) . ?
C17 H17 0.9300 . ?
C18 C21 1.514(6) . ?
C18 C19 1.535(7) . ?
C19 O7 1.235(6) . ?
C19 N2 1.351(6) . ?
C20 C25 1.392(7) . ?
C20 C21 1.397(7) . ?
C20 N2 1.424(7) . ?
C21 C22 1.382(7) . ?
C22 C23 1.383(7) . ?
C22 H22 0.9300 . ?
C23 C24 1.369(7) . ?
C23 Cl1 1.757(5) . ?
C24 C25 1.400(7) . ?
C24 H24 0.9300 . ?
C25 C26 1.510(7) . ?
C26 H26A 0.9600 . ?
C26 H26B 0.9600 . ?
C26 H26C 0.9600 . ?
C27 N2 1.448(7) . ?
C27 H27A 0.9600 . ?
C27 H27B 0.9600 . ?
C27 H27C 0.9600 . ?
C28 O3 1.210(6) . ?
C28 C29 1.536(9) . ?
C29 O4 1.201(7) . ?
C29 O5 1.306(8) . ?
C30 C31 1.467(12) . ?
C30 O5 1.481(8) . ?
C30 H30A 0.9700 . ?
C30 H30B 0.9700 . ?
C31 H31A 0.9600 . ?
C31 H31B 0.9600 . ?
C31 H31C 0.9600 . ?
C32 C37 1.369(8) . ?
C32 C33 1.390(8) . ?
C33 C34 1.377(9) . ?
C33 H33 0.9300 . ?
C34 C35 1.329(10) . ?
C34 H34 0.9300 . ?
C35 C36 1.363(10) . ?
C35 H35 0.9300 . ?
C36 C37 1.397(8) . ?
C36 H36 0.9300 . ?
C37 H37 0.9300 . ?
N1 S1 1.662(5) . ?
O1 S1 1.426(6) . ?
O2 S1 1.440(5) . ?

loop_
_geom_hbond_atom_site_label_D
_geom_hbond_atom_site_label_H
_geom_hbond_atom_site_label_A
_geom_hbond_distance_DH
_geom_hbond_distance_HA
_geom_hbond_distance_DA
_geom_hbond_angle_DHA
_geom_hbond_site_symmetry_A
_geom_hbond_publ_flag
C12 H12 O1 0.98 2.37 2.901(7) 113.2 . yes
C16 H16A O3 0.97 2.40 3.239(7) 145.1 1_545 yes
C30 H30B O6 0.97 2.64 3.495(10) 147.8 2_756 yes

loop_
_geom_torsion_atom_site_label_1
_geom_torsion_atom_site_label_2
_geom_torsion_atom_site_label_3
_geom_torsion_atom_site_label_4
_geom_torsion
_geom_torsion_site_symmetry_1
_geom_torsion_site_symmetry_2
_geom_torsion_site_symmetry_3
_geom_torsion_site_symmetry_4
_geom_torsion_publ_flag
C7 C2 C3 C4 -2.0(13) . . . . ?
C1 C2 C3 C4 179.1(8) . . . . ?
C2 C3 C4 C5 1.4(14) . . . . ?
C3 C4 C5 C6 -0.2(13) . . . . ?
C3 C4 C5 S1 175.2(7) . . . . ?
C4 C5 C6 C7 -0.3(11) . . . . ?
S1 C5 C6 C7 -175.7(6) . . . . ?
C3 C2 C7 C6 1.6(12) . . . . ?
C1 C2 C7 C6 -179.6(8) . . . . ?
C5 C6 C7 C2 -0.4(11) . . . . ?
N1 C8 C9 C10 -24.6(6) . . . . ?
C8 C9 C10 C11 16.6(6) . . . . ?
C8 C9 C10 C15 -165.2(5) . . . . ?
C15 C10 C11 N1 -179.4(4) . . . . ?
C9 C10 C11 N1 -1.2(6) . . . . ?
C15 C10 C11 C12 5.5(8) . . . . ?
C9 C10 C11 C12 -176.2(5) . . . . ?
C10 C11 C12 C32 133.7(5) . . . . ?
N1 C11 C12 C32 -40.8(6) . . . . ?
C10 C11 C12 C13 10.7(6) . . . . ?
N1 C11 C12 C13 -163.8(4) . . . . ?
C11 C12 C13 C28 -166.7(4) . . . . ?
C32 C12 C13 C28 69.6(5) . . . . ?
C11 C12 C13 C18 -43.4(5) . . . . ?
C32 C12 C13 C18 -167.0(4) . . . . ?
C11 C10 C15 C16 -117.4(5) . . . . ?
C9 C10 C15 C16 64.6(7) . . . . ?
C11 C10 C15 C18 11.5(7) . . . . ?
C9 C10 C15 C18 -166.5(5) . . . . ?
C10 C15 C16 C17 -153.9(5) . . . . ?
C18 C15 C16 C17 79.9(6) . . . . ?
C15 C16 C17 O6 9.2(10) . . . . ?
C28 C13 C18 C21 58.5(6) . . . . ?
C12 C13 C18 C21 -64.6(5) . . . . ?
C28 C13 C18 C19 -53.2(5) . . . . ?
C12 C13 C18 C19 -176.3(4) . . . . ?
C28 C13 C18 C15 -175.4(4) . . . . ?
C12 C13 C18 C15 61.5(5) . . . . ?
C10 C15 C18 C21 85.6(5) . . . . ?
C16 C15 C18 C21 -147.2(4) . . . . ?
C10 C15 C18 C19 -162.6(4) . . . . ?
C16 C15 C18 C19 -35.3(6) . . . . ?
C10 C15 C18 C13 -42.5(5) . . . . ?
C16 C15 C18 C13 84.8(5) . . . . ?
C21 C18 C19 O7 -173.9(5) . . . . ?
C13 C18 C19 O7 -53.2(6) . . . . ?
C15 C18 C19 O7 68.1(6) . . . . ?
C21 C18 C19 N2 5.0(5) . . . . ?
C13 C18 C19 N2 125.7(4) . . . . ?
C15 C18 C19 N2 -113.0(4) . . . . ?
C25 C20 C21 C22 0.3(7) . . . . ?
N2 C20 C21 C22 178.9(4) . . . . ?
C25 C20 C21 C18 -175.9(4) . . . . ?
N2 C20 C21 C18 2.7(5) . . . . ?
C19 C18 C21 C22 179.7(5) . . . . ?
C13 C18 C21 C22 63.8(7) . . . . ?
C15 C18 C21 C22 -61.7(6) . . . . ?
C19 C18 C21 C20 -4.5(5) . . . . ?
C13 C18 C21 C20 -120.5(4) . . . . ?
C15 C18 C21 C20 114.0(4) . . . . ?
C20 C21 C22 C23 1.1(7) . . . . ?
C18 C21 C22 C23 176.3(5) . . . . ?
C21 C22 C23 C24 -1.1(7) . . . . ?
C21 C22 C23 Cl1 179.7(4) . . . . ?
C22 C23 C24 C25 -0.1(8) . . . . ?
Cl1 C23 C24 C25 179.0(4) . . . . ?
C21 C20 C25 C24 -1.5(7) . . . . ?
N2 C20 C25 C24 -179.8(4) . . . . ?
C21 C20 C25 C26 176.9(5) . . . . ?
N2 C20 C25 C26 -1.4(8) . . . . ?
C23 C24 C25 C20 1.4(7) . . . . ?
C23 C24 C25 C26 -177.1(5) . . . . ?
C12 C13 C28 O3 30.5(6) . . . . ?
C18 C13 C28 O3 -94.4(6) . . . . ?
C12 C13 C28 C29 -150.7(5) . . . . ?
C18 C13 C28 C29 84.4(6) . . . . ?
O3 C28 C29 O4 46.7(8) . . . . ?
C13 C28 C29 O4 -132.1(6) . . . . ?
O3 C28 C29 O5 -129.7(5) . . . . ?
C13 C28 C29 O5 51.4(7) . . . . ?
C11 C12 C32 C37 133.1(5) . . . . ?
C13 C12 C32 C37 -104.9(6) . . . . ?
C11 C12 C32 C33 -47.9(7) . . . . ?
C13 C12 C32 C33 74.0(6) . . . . ?
C37 C32 C33 C34 -1.0(9) . . . . ?
C12 C32 C33 C34 -180.0(6) . . . . ?
C32 C33 C34 C35 1.4(12) . . . . ?
C33 C34 C35 C36 -0.8(12) . . . . ?
C34 C35 C36 C37 -0.3(12) . . . . ?
C33 C32 C37 C36 0.0(9) . . . . ?
C12 C32 C37 C36 178.9(6) . . . . ?
C35 C36 C37 C32 0.7(11) . . . . ?
C10 C11 N1 C8 -15.1(6) . . . . ?
C12 C11 N1 C8 160.2(5) . . . . ?
C10 C11 N1 S1 114.9(4) . . . . ?
C12 C11 N1 S1 -69.8(5) . . . . ?
C9 C8 N1 C11 24.6(6) . . . . ?
C9 C8 N1 S1 -105.1(5) . . . . ?
O7 C19 N2 C20 175.2(5) . . . . ?
C18 C19 N2 C20 -3.7(5) . . . . ?
O7 C19 N2 C27 -1.9(8) . . . . ?
C18 C19 N2 C27 179.2(5) . . . . ?
C25 C20 N2 C19 179.2(5) . . . . ?
C21 C20 N2 C19 0.7(5) . . . . ?
C25 C20 N2 C27 -4.1(9) . . . . ?
C21 C20 N2 C27 177.4(6) . . . . ?
O4 C29 O5 C30 -2.7(9) . . . . ?
C28 C29 O5 C30 173.5(5) . . . . ?
C31 C30 O5 C29 -169.3(7) . . . . ?
C11 N1 S1 O1 29.6(5) . . . . ?
C8 N1 S1 O1 153.5(4) . . . . ?
C11 N1 S1 O2 -101.4(5) . . . . ?
C8 N1 S1 O2 22.5(5) . . . . ?
C11 N1 S1 C5 144.0(4) . . . . ?
C8 N1 S1 C5 -92.1(4) . . . . ?
C4 C5 S1 O1 -131.4(7) . . . . ?
C6 C5 S1 O1 43.9(6) . . . . ?
C4 C5 S1 O2 -1.3(8) . . . . ?
C6 C5 S1 O2 174.1(6) . . . . ?
C4 C5 S1 N1 115.6(7) . . . . ?
C6 C5 S1 N1 -69.0(6) . . . . ?
